data_4329565
loop_
_publ_author_name
'Ferdinando Costantino'
'Anna Donnadio'
'Mario Casciola'

_publ_contact_author_address
;
Dipartimento di Chimica,
Perugia University,
Via Elce di Sotto 8, 06123 Perugia, Italy.
;
_publ_contact_author_email fcost@unipg.it
_publ_contact_author_name 'Ferdinando Costantino'
_publ_section_title
;
 Survey on the Phase Transitions and Their Effect on the Ion-Exchange and
 on the Proton-Conduction Properties of a Flexible and Robust Zr
 Phosphonate Coordination Polymer
;
_journal_name_full 'Inorganic Chemistry'
_journal_page_first 6992
_journal_page_last 7000
_journal_paper_doi 10.1021/ic3009656
_journal_volume 51
_journal_year 2012
_chemical_formula_moiety '2(C10 N2 O12 P4 Zr ), 9(O)'
_chemical_formula_sum 'C10 N2 O16.5 P4 Zr'
_chemical_formula_weight 627.22
_chemical_name_systematic ' ?'
_space_group_IT_number 15
_symmetry_cell_setting monoclinic
_symmetry_space_group_name_Hall '-C 2yc'
_symmetry_space_group_name_H-M 'C 1 2/c 1'
_cell_angle_alpha 90.0
_cell_angle_beta 98.349(3)
_cell_angle_gamma 90.0
_cell_formula_units_Z 4
_cell_length_a 23.038(1)
_cell_length_b 13.1094(7)
_cell_length_c 7.6853(4)
_cell_volume 2296.5(2)
_computing_structure_refinement GSAS
_diffrn_radiation_polarisn_ratio 0.7
_diffrn_radiation_probe x-ray
_exptl_absorpt_correction_T_max 1.00000
_exptl_absorpt_correction_T_min 1.00000
_exptl_absorpt_process_details
;   GSAS Absorption/surface roughness correction: function number 0
 No correction is applied.
;
_exptl_crystal_F_000 1224.0
_pd_calc_method 'Rietveld Refinement'
_pd_char_colour white
_pd_instr_location ' ?'
_pd_meas_2theta_range_inc 0.017
_pd_meas_2theta_range_max 99.98441
_pd_meas_2theta_range_min 3.0164
_pd_phase_name 'from C:/dati/ferdinando/zrciclo/zrciclo1.cel'
_pd_proc_2theta_range_inc 0.017
_pd_proc_2theta_range_max 99.98358
_pd_proc_2theta_range_min 3.01558
_pd_proc_info_datetime 2012-05-14T10:15:57
_pd_proc_info_excluded_regions ' ?'
_pd_proc_ls_background_function
;   GSAS Background function number 1 with 16 terms.
 Shifted Chebyshev function of 1st kind
      1:    953.654     2:   -812.613     3:    456.816     4:   -279.045    
      5:    241.604     6:   -195.530     7:    162.932     8:   -117.703    
      9:    70.0502    10:   -28.9846    11:    19.5752    12:   -33.9449    
     13:    55.2826    14:   -47.7342    15:    22.8855    16:   -1.62508    
;
_pd_proc_ls_peak_cutoff 0.01000
_pd_proc_ls_profile_function
;
 CW Profile function number 3 with  19 terms
 Pseudovoigt profile coefficients as parameterized in
 P. Thompson, D.E. Cox & J.B. Hastings (1987). J. Appl. Cryst.,20,79-83.
 Asymmetry correction of L.W. Finger, D.E. Cox & A. P. Jephcoat (1994).
 J. Appl. Cryst.,27,892-900.
 Peak tails are ignored  where the intensity is below 0.0100 times the peak
   Aniso. broadening axis   0.0   0.0   1.0
;
_pd_proc_ls_prof_R_factor 0.0711
_pd_proc_ls_prof_wR_expected 0.0308
_pd_proc_ls_prof_wR_factor 0.0991
_pd_spec_mounting ' ?'
_refine_ls_goodness_of_fit_all 3.33
_refine_ls_matrix_type full
_refine_ls_number_parameters 76
_refine_ls_number_restraints 43
_refine_ls_R_Fsqd_factor 0.17745
_refine_ls_shift/su_max 0.20
_refine_ls_shift/su_mean 0.01
_reflns_d_resolution_high 1.006
_reflns_d_resolution_low 11.398
_reflns_limit_h_max 23
_reflns_limit_h_min 0
_reflns_limit_k_max 13
_reflns_limit_k_min 0
_reflns_limit_l_max 7
_reflns_limit_l_min -7
_reflns_number_total 2331
_cod_data_source_file ic3009656_si_001.cif
_cod_data_source_block global
_cod_original_sg_symbol_Hall '-C 2yc '
_cod_original_sg_symbol_H-M 'C 2/c'
_cod_original_formula_sum 'C10 N2 O16.5 P4 Zr1 '
_cod_database_code 4329565

loop_
_symmetry_equiv_pos_site_id
_symmetry_equiv_pos_as_xyz
1 +x,+y,+z
2 -x,+y,-z+1/2
-1 -x,-y,-z
-2 +x,-y,+z+1/2
101 +x+1/2,+y+1/2,+z
102 -x+1/2,+y+1/2,-z+1/2
-101 -x+1/2,-y+1/2,-z
-102 +x+1/2,-y+1/2,+z+1/2

loop_
_atom_site_type_symbol
_atom_site_label
_atom_site_fract_x
_atom_site_fract_y
_atom_site_fract_z
_atom_site_occupancy
_atom_site_thermal_displace_type
_atom_site_U_iso_or_equiv
_atom_site_symmetry_multiplicity
O O(1) 0.0557(5) 0.7574(8) -0.1253(19) 1.0 Uiso 0.025 8
O O(5) 0.0619(4) 1.0211(9) 0.3404(25) 1.0 Uiso 0.025 8
O O(2) 0.0976(10) 0.5853(14) -0.1672(23) 1.0 Uiso 0.025 8
C C(1) 0.1089(9) 0.8310(14) 0.2739(23) 1.0 Uiso 0.025 8
P P(1) 0.0849(5) 0.6607(7) -0.0276(13) 1.0 Uiso 0.025 8
O O(3) 0.0430(8) 0.6195(17) 0.0907(24) 1.0 Uiso 0.025 8
O O(4) 0.1458(6) 0.9505(15) 0.5642(24) 1.0 Uiso 0.025 8
P P(2) 0.0914(5) 0.9229(10) 0.4424(16) 1.0 Uiso 0.025 8
N N(1) 0.1431(6) 0.7327(15) 0.2840(21) 1.0 Uiso 0.025 8
C C(3) 0.2372(9) 0.8208(16) 0.3522(27) 1.0 Uiso 0.025 8
C C(5) 0.1533(6) 0.6996(17) 0.1111(22) 1.0 Uiso 0.025 8
C C(2) 0.1924(6) 0.7488(11) 0.4185(16) 1.0 Uiso 0.025 8
C C(4) 0.2226(9) 0.6485(11) 0.4706(32) 1.0 Uiso 0.025 8
O O(6) 0.0444(7) 0.8771(14) 0.5412(18) 1.0 Uiso 0.025 8
Zr Zr(1) 0.0 0.8716(5) 0.75 1.0 Uiso 0.00947 4
O Ow1 0.0794(14) 0.4009(25) 0.023(4) 0.75 Uiso 0.025 8
O Ow2 0.2343(16) 0.5330(24) -0.078(4) 0.75 Uiso 0.025 8
O Ow3 0.2016(15) 0.8609(29) 0.871(4) 0.75 Uiso 0.025 8

loop_
_atom_type_symbol
_atom_type_number_in_cell
_atom_type_scat_dispersion_real
_atom_type_scat_dispersion_imag
_atom_type_scat_Cromer_Mann_a1
_atom_type_scat_Cromer_Mann_a2
_atom_type_scat_Cromer_Mann_a3
_atom_type_scat_Cromer_Mann_a4
_atom_type_scat_Cromer_Mann_b1
_atom_type_scat_Cromer_Mann_b2
_atom_type_scat_Cromer_Mann_b3
_atom_type_scat_Cromer_Mann_b4
_atom_type_scat_Cromer_Mann_c
_atom_type_scat_source
O 66.0 0.047 0.032 3.04850 13.2771 2.28680 5.70110 1.54630 0.32390 0.86700 32.9089 0.25080 International_Tables_Vol_C
C 40.0 0.017 0.009 2.31000 20.8439 1.02000 10.2075 1.58860 0.56870 0.86500 51.6512 0.21560 International_Tables_Vol_C
P 16.0 0.283 0.434 6.43450 1.90670 4.17910 27.1570 1.78000 0.52600 1.49080 68.1645 1.11490 International_Tables_Vol_C
N 8.0 0.029 0.018 12.2126 0.00570 3.13220 9.89330 2.01250 28.9975 1.16630 0.58260 -11.529 International_Tables_Vol_C
Zr 4.0 -0.314 2.245 17.8765 1.27618 10.9480 11.9160 5.41732 0.11762 3.65721 87.6627 2.06929 International_Tables_Vol_C

loop_
_diffrn_radiation_wavelength
_diffrn_radiation_wavelength_wt
_diffrn_radiation_type
_diffrn_radiation_wavelength_id
1.540500 1.000 K\a~1~ 1
1.544300 0.500 K\a~2~ 2

loop_
_geom_angle_atom_site_label_1
_geom_angle_atom_site_label_2
_geom_angle_atom_site_label_3
_geom_angle
_geom_angle_site_symmetry_1
_geom_angle_site_symmetry_3
_geom_angle_publ_flag
O(2) O(1) Zr(1) 143.6(8) 1_555 1_554 n
P(1) O(1) Zr(1) 168.0(9) 1_555 1_554 n
O(3) O(1) Zr(1) 133.9(10) 1_555 1_554 n
P(2) O(5) Zr(1) 159.9(12) 1_555 -1_576 n
P(2) C(1) N(1) 133.2(13) 1_555 1_555 n
P(2) C(1) C(5) 165.0(11) 1_555 1_555 n
P(2) C(1) C(2) 102.4(10) 1_555 1_555 n
O(1) P(1) O(2) 107.5(10) 1_555 1_555 n
O(1) P(1) O(3) 107.9(10) 1_555 1_555 n
O(1) P(1) C(5) 108.9(9) 1_555 1_555 n
O(2) P(1) O(3) 113.4(10) 1_555 1_555 n
O(2) P(1) C(5) 110.6(9) 1_555 1_555 n
O(3) P(1) C(5) 108.5(9) 1_555 1_555 n
O(5) P(2) C(1) 107.4(10) 1_555 1_555 n
O(5) P(2) O(4) 111.6(11) 1_555 1_555 n
O(5) P(2) O(6) 106.0(10) 1_555 1_555 n
C(1) P(2) O(4) 110.3(11) 1_555 1_555 n
C(1) P(2) O(6) 109.3(11) 1_555 1_555 n
O(4) P(2) O(6) 111.8(12) 1_555 1_555 n
C(1) N(1) C(3) 92.7(14) 1_555 1_555 n
C(1) N(1) C(5) 111.2(12) 1_555 1_555 n
C(1) N(1) C(2) 105.4(11) 1_555 1_555 n
C(5) N(1) C(2) 119.1(10) 1_555 1_555 n
C(5) N(1) C(4) 101.3(11) 1_555 1_555 n
N(1) C(3) C(2) 117.5(7) 1_555 -101_566 n
C(2) C(3) C(4) 102.0(10) 1_555 -101_566 n
P(1) C(5) N(1) 111.9(10) 1_555 1_555 n
C(1) C(2) C(3) 96.0(12) 1_555 1_555 n
C(1) C(2) C(4) 118.5(10) 1_555 -101_566 n
N(1) C(2) C(3) 110.5(6) 1_555 1_555 n
N(1) C(2) C(3) 148.6(7) 1_555 -101_566 n
N(1) C(2) C(4) 110.3(6) 1_555 1_555 n
N(1) C(2) C(4) 148.0(7) 1_555 -101_566 n
C(3) C(2) C(3) 93.6(8) 1_555 -101_566 n
C(3) C(2) C(5) 90.7(8) 1_555 1_555 n
C(3) C(2) C(4) 108.5(11) 1_555 1_555 n
C(5) C(2) C(4) 96.6(10) 1_555 1_555 n
C(5) C(2) C(4) 129.7(9) 1_555 -101_566 n
C(4) C(2) C(4) 94.2(8) 1_555 -101_566 n
N(1) C(4) C(3) 133.7(13) 1_555 -101_566 n
N(1) C(4) C(2) 117.2(7) 1_555 -101_566 n
C(3) C(4) C(3) 89.4(8) 1_555 -101_566 n
C(3) C(4) C(2) 101.3(11) -101_566 1_555 n
C(2) C(4) C(2) 85.8(8) 1_555 -101_566 n
P(2) O(6) Zr(1) 151.7(12) 1_555 1_555 n
O(1) Zr(1) O(1) 89.5(7) 1_556 2_555 n
O(1) Zr(1) O(5) 89.2(4) 1_556 -2_575 n
O(1) Zr(1) O(6) 92.4(6) 1_556 1_555 n
O(1) Zr(1) O(6) 90.5(6) 1_556 2_556 n
O(1) Zr(1) O(6) 90.5(6) 2_555 1_555 n
O(1) Zr(1) O(6) 92.4(6) 2_555 2_556 n
O(5) Zr(1) O(5) 93.4(7) -1_576 -2_575 n
O(5) Zr(1) O(6) 80.7(8) -1_576 2_556 n
O(5) Zr(1) O(6) 96.5(7) -1_576 1_555 n
O(6) Zr(1) O(6) 175.9(11) 1_555 2_556 n

loop_
_geom_bond_atom_site_label_1
_geom_bond_atom_site_label_2
_geom_bond_distance
_geom_bond_site_symmetry_2
_geom_bond_publ_flag
O(1) P(1) 1.574(9) 1_555 n
O(1) Zr(1) 2.109(8) 1_554 n
O(5) P(2) 1.606(16) 1_555 n
O(5) Zr(1) 2.051(8) -1_576 n
O(2) P(1) 1.519(9) 1_555 n
O(2) Ow1 2.365(32) -2_564 n
C(1) P(2) 1.856(10) 1_555 n
C(1) N(1) 1.507(10) 1_555 n
P(1) O(1) 1.574(9) 1_555 n
P(1) O(2) 1.519(9) 1_555 n
P(1) O(3) 1.518(9) 1_555 n
P(1) C(5) 1.843(10) 1_555 n
O(3) P(1) 1.518(9) 1_555 n
O(4) P(2) 1.495(10) 1_555 n
P(2) O(5) 1.606(16) 1_555 n
P(2) C(1) 1.856(10) 1_555 n
P(2) O(4) 1.495(10) 1_555 n
P(2) O(6) 1.533(15) 1_555 n
N(1) C(1) 1.507(10) 1_555 n
N(1) C(5) 1.450(10) 1_555 n
N(1) C(2) 1.437(9) 1_555 n
C(3) C(2) 1.538(10) 1_555 n
C(3) C(4) 1.584(10) -101_566 n
C(5) P(1) 1.843(10) 1_555 n
C(5) N(1) 1.450(10) 1_555 n
C(2) C(1) 2.341(15) 1_555 n
C(2) N(1) 1.437(9) 1_555 n
C(2) C(3) 1.538(10) 1_555 n
C(2) C(5) 2.488(11) 1_555 n
C(2) C(4) 1.514(10) 1_555 n
C(4) N(1) 2.422(12) 1_555 n
C(4) C(3) 2.476(14) 1_555 n
C(4) C(2) 1.514(10) 1_555 n
O(6) P(2) 1.533(15) 1_555 n
O(6) Zr(1) 2.026(9) 1_555 n
Zr(1) O(1) 2.109(8) 1_556 n
Zr(1) O(1) 2.109(8) 2_555 n
Zr(1) O(5) 2.051(8) -1_576 n
Zr(1) O(5) 2.051(8) -2_575 n
Zr(1) O(6) 2.026(9) 1_555 n
Zr(1) O(6) 2.026(9) 2_556 n
Ow1 O(2) 2.365(32) -2_565 n
Ow2 C(4) 2.428(31) -2_564 n
Ow2 Ow3 2.441(17) -101_566 n
Ow3 Ow2 2.441(17) -101_566 n
